data_7000334
loop_
_publ_author_name
'Adams, Christopher J.'
'Anderson, Kirsty M.'
'Connelly, Neil G.'
'Harding, David J.'
'Hayward, Owen D.'
'Orpen, A. Guy'
'Patr\'on, Elena'
'Rieger, Philip H.'

_publ_section_title
;
 The d3/d2 alkyne complexes [MX2(\h-RC&#xE002;CR)Tp&#x2032;]z (X =
 halide, z = 0 and 1+): final links in a d6--d2 redox family tree
;
_journal_issue 3
_journal_name_full 'Dalton Transactions'
_journal_page_first 530
_journal_page_last 543
_journal_paper_doi 10.1039/b813642d
_journal_year 2009
_chemical_formula_sum 'C30 H34 B Cl7 Mo N6 Sb'
_chemical_formula_weight 955.29
_chemical_name_systematic
;
?
;
_space_group_IT_number 2
_symmetry_cell_setting triclinic
_symmetry_space_group_name_Hall '-P 1'
_symmetry_space_group_name_H-M 'P -1'
_atom_sites_solution_hydrogens geom
_atom_sites_solution_primary direct
_atom_sites_solution_secondary difmap
_audit_creation_method SHELXL-97
_cell_angle_alpha 75.940(6)
_cell_angle_beta 83.241(9)
_cell_angle_gamma 79.431(7)
_cell_formula_units_Z 2
_cell_length_a 9.9217(9)
_cell_length_b 10.4480(10)
_cell_length_c 18.8067(14)
_cell_measurement_temperature 173(2)
_cell_volume 1853.6(3)
_computing_cell_refinement 'Bruker SMART'
_computing_data_collection 'Bruker SMART'
_computing_data_reduction 'Bruker SAINT'
_computing_molecular_graphics 'Bruker SHELXTL'
_computing_publication_material 'Bruker SHELXTL'
_computing_structure_refinement 'SHELXL-97 (Sheldrick, 1997)'
_computing_structure_solution 'SHELXS-97 (Sheldrick, 1990)'
_diffrn_ambient_temperature 173(2)
_diffrn_measured_fraction_theta_full 0.991
_diffrn_measured_fraction_theta_max 0.991
_diffrn_measurement_device_type 'CCD area detector'
_diffrn_measurement_method 'omega scans with narrow frames'
_diffrn_radiation_monochromator graphite
_diffrn_radiation_source 'fine-focus sealed tube'
_diffrn_radiation_type MoK\a
_diffrn_radiation_wavelength 0.71073
_diffrn_reflns_av_R_equivalents 0.0262
_diffrn_reflns_av_sigmaI/netI 0.0355
_diffrn_reflns_limit_h_max 12
_diffrn_reflns_limit_h_min -12
_diffrn_reflns_limit_k_max 13
_diffrn_reflns_limit_k_min -13
_diffrn_reflns_limit_l_max 24
_diffrn_reflns_limit_l_min -24
_diffrn_reflns_number 19763
_diffrn_reflns_theta_full 27.48
_diffrn_reflns_theta_max 27.48
_diffrn_reflns_theta_min 2.04
_diffrn_standards_decay_% 0
_exptl_absorpt_coefficient_mu 1.603
_exptl_absorpt_correction_T_max 0.923
_exptl_absorpt_correction_T_min 0.538
_exptl_absorpt_correction_type multi-scan
_exptl_absorpt_process_details SADABS
_exptl_crystal_colour Red
_exptl_crystal_density_diffrn 1.712
_exptl_crystal_density_meas ?
_exptl_crystal_density_method .
_exptl_crystal_description Plate
_exptl_crystal_F_000 946
_exptl_crystal_size_max 0.4
_exptl_crystal_size_mid 0.4
_exptl_crystal_size_min 0.05
_refine_diff_density_max 0.663
_refine_diff_density_min -0.725
_refine_diff_density_rms 0.077
_refine_ls_extinction_method none
_refine_ls_goodness_of_fit_ref 1.028
_refine_ls_hydrogen_treatment constr
_refine_ls_matrix_type full
_refine_ls_number_parameters 448
_refine_ls_number_reflns 8425
_refine_ls_number_restraints 0
_refine_ls_restrained_S_all 1.028
_refine_ls_R_factor_all 0.0380
_refine_ls_R_factor_gt 0.0281
_refine_ls_shift/su_max 0.003
_refine_ls_shift/su_mean 0.000
_refine_ls_structure_factor_coef Fsqd
_refine_ls_weighting_details 'calc w=1/[\s^2^(Fo^2^)+(0.0301P)^2^+1.2731P] where P=(Fo^2^+2Fc^2^)/3'
_refine_ls_weighting_scheme calc
_refine_ls_wR_factor_gt 0.0671
_refine_ls_wR_factor_ref 0.0709
_reflns_number_gt 7054
_reflns_number_total 8425
_reflns_threshold_expression >2sigma(I)
_cod_data_source_file b813642d.txt
_cod_data_source_block 9.CH2Cl2
_cod_depositor_comments
;
The following automatic conversions were performed:
'_symmetry_cell_setting' value 'Triclinic' changed to 'triclinic'
according to '/home/saulius/struct/CIF-dictionaries/cif_core.dic'
dictionary named 'cif_core.dic' version 2.4.1 from 2010-06-29.

Automatic conversion script
Id: cif_fix_enum 1527 2010-12-29 10:47:43Z saulius 
;
_cod_original_sg_symbol_H-M P-1
_cod_original_formula_sum 'C30 H34 B1 Cl7 Mo1 N6 Sb'
_cod_database_code 7000334

loop_
_symmetry_equiv_pos_as_xyz
'x, y, z'
'-x, -y, -z'

loop_
_atom_site_label
_atom_site_type_symbol
_atom_site_fract_x
_atom_site_fract_y
_atom_site_fract_z
_atom_site_U_iso_or_equiv
_atom_site_adp_type
_atom_site_occupancy
_atom_site_symmetry_multiplicity
_atom_site_calc_flag
_atom_site_refinement_flags
_atom_site_disorder_assembly
_atom_site_disorder_group
Mo1 Mo 0.798809(19) 0.797431(19) 0.330282(10) 0.01703(5) Uani 1 1 d . . .
Cl1 Cl 0.90008(6) 1.00246(6) 0.28866(4) 0.02811(13) Uani 1 1 d . . .
Cl2 Cl 0.69964(6) 0.83795(6) 0.44655(3) 0.02669(13) Uani 1 1 d . . .
N1 N 0.6082(2) 0.93673(19) 0.28660(11) 0.0211(4) Uani 1 1 d . . .
N2 N 0.5412(2) 0.9026(2) 0.23536(11) 0.0216(4) Uani 1 1 d . . .
N3 N 0.8387(2) 0.77607(19) 0.21679(11) 0.0211(4) Uani 1 1 d . . .
N4 N 0.7329(2) 0.7629(2) 0.17855(11) 0.0229(4) Uani 1 1 d . . .
N5 N 0.66609(19) 0.65014(19) 0.34319(11) 0.0194(4) Uani 1 1 d . . .
N6 N 0.5878(2) 0.65358(19) 0.28630(11) 0.0201(4) Uani 1 1 d . . .
C1 C 0.5852(3) 1.1366(3) 0.34279(16) 0.0356(6) Uani 1 1 d . . .
H1A H 0.6748 1.0943 0.3612 0.053 Uiso 1 1 calc R . .
H1B H 0.5150 1.1347 0.3841 0.053 Uiso 1 1 calc R . .
H1C H 0.5894 1.2295 0.3170 0.053 Uiso 1 1 calc R . .
C2 C 0.5492(3) 1.0626(2) 0.29107(14) 0.0259(5) Uani 1 1 d . . .
C3 C 0.4491(3) 1.1084(3) 0.24141(16) 0.0320(6) Uani 1 1 d . . .
H3A H 0.3934 1.1941 0.2326 0.038 Uiso 1 1 calc R . .
C4 C 0.4451(3) 1.0070(3) 0.20702(15) 0.0311(6) Uani 1 1 d . . .
C5 C 0.3576(4) 1.0051(3) 0.1481(2) 0.0504(9) Uani 1 1 d . . .
H5A H 0.2887 1.0864 0.1400 0.076 Uiso 1 1 calc R . .
H5B H 0.3112 0.9265 0.1630 0.076 Uiso 1 1 calc R . .
H5C H 0.4154 1.0011 0.1024 0.076 Uiso 1 1 calc R . .
C6 C 1.0924(3) 0.7750(3) 0.19137(15) 0.0345(6) Uani 1 1 d . . .
H6A H 1.0868 0.8445 0.2189 0.052 Uiso 1 1 calc R . .
H6B H 1.1546 0.7941 0.1470 0.052 Uiso 1 1 calc R . .
H6C H 1.1273 0.6879 0.2222 0.052 Uiso 1 1 calc R . .
C7 C 0.9528(3) 0.7729(3) 0.17007(14) 0.0269(5) Uani 1 1 d . . .
C8 C 0.9195(3) 0.7623(3) 0.10232(15) 0.0374(7) Uani 1 1 d . . .
H8A H 0.9802 0.7601 0.0595 0.045 Uiso 1 1 calc R . .
C9 C 0.7806(3) 0.7555(3) 0.10959(14) 0.0331(6) Uani 1 1 d . . .
C10 C 0.6906(4) 0.7427(4) 0.05369(17) 0.0492(8) Uani 1 1 d . . .
H10A H 0.6609 0.6549 0.0681 0.074 Uiso 1 1 calc R . .
H10B H 0.7424 0.7518 0.0055 0.074 Uiso 1 1 calc R . .
H10C H 0.6098 0.8130 0.0509 0.074 Uiso 1 1 calc R . .
C11 C 0.7139(3) 0.5011(3) 0.46631(14) 0.0306(6) Uani 1 1 d . . .
H11A H 0.7504 0.5773 0.4740 0.046 Uiso 1 1 calc R . .
H11B H 0.7894 0.4269 0.4639 0.046 Uiso 1 1 calc R . .
H11C H 0.6470 0.4730 0.5072 0.046 Uiso 1 1 calc R . .
C12 C 0.6453(2) 0.5409(2) 0.39615(13) 0.0229(5) Uani 1 1 d . . .
C13 C 0.5549(3) 0.4747(2) 0.37320(15) 0.0270(5) Uani 1 1 d . . .
H13A H 0.5228 0.3951 0.4000 0.032 Uiso 1 1 calc R . .
C14 C 0.5209(2) 0.5465(2) 0.30434(14) 0.0246(5) Uani 1 1 d . . .
C15 C 0.4308(3) 0.5182(3) 0.25319(16) 0.0326(6) Uani 1 1 d . . .
H15A H 0.3664 0.5994 0.2345 0.049 Uiso 1 1 calc R . .
H15B H 0.3791 0.4472 0.2797 0.049 Uiso 1 1 calc R . .
H15C H 0.4879 0.4894 0.2119 0.049 Uiso 1 1 calc R . .
C16 C 0.9523(2) 0.6371(2) 0.34901(12) 0.0204(5) Uani 1 1 d . . .
C17 C 0.9844(2) 0.7323(2) 0.37412(12) 0.0199(5) Uani 1 1 d . . .
C18 C 1.0893(2) 0.7779(2) 0.40559(13) 0.0217(5) Uani 1 1 d . . .
C19 C 1.0576(3) 0.8346(3) 0.46614(15) 0.0308(6) Uani 1 1 d . . .
H19A H 0.9659 0.8445 0.4877 0.037 Uiso 1 1 calc R . .
C20 C 1.1596(3) 0.8770(3) 0.49548(17) 0.0365(7) Uani 1 1 d . . .
H20A H 1.1383 0.9116 0.5385 0.044 Uiso 1 1 calc R . .
C21 C 1.2921(3) 0.8689(3) 0.46215(16) 0.0317(6) Uani 1 1 d . . .
H21A H 1.3605 0.9013 0.4811 0.038 Uiso 1 1 calc R . .
C22 C 1.3247(3) 0.8137(3) 0.40119(15) 0.0294(6) Uani 1 1 d . . .
H22A H 1.4156 0.8079 0.3784 0.035 Uiso 1 1 calc R . .
C23 C 1.2244(2) 0.7668(3) 0.37352(14) 0.0252(5) Uani 1 1 d . . .
H23A H 1.2475 0.7269 0.3325 0.030 Uiso 1 1 calc R . .
C24 C 1.0003(2) 0.5013(2) 0.33961(13) 0.0219(5) Uani 1 1 d . . .
C25 C 1.1149(3) 0.4264(3) 0.37567(14) 0.0272(5) Uani 1 1 d . . .
H25A H 1.1616 0.4657 0.4040 0.033 Uiso 1 1 calc R . .
C26 C 1.1605(3) 0.2951(3) 0.37017(15) 0.0315(6) Uani 1 1 d . . .
H26A H 1.2378 0.2444 0.3951 0.038 Uiso 1 1 calc R . .
C27 C 1.0933(3) 0.2384(3) 0.32842(16) 0.0348(6) Uani 1 1 d . . .
H27A H 1.1243 0.1485 0.3247 0.042 Uiso 1 1 calc R . .
C28 C 0.9812(3) 0.3120(3) 0.29199(16) 0.0336(6) Uani 1 1 d . . .
H28A H 0.9360 0.2724 0.2631 0.040 Uiso 1 1 calc R . .
C29 C 0.9340(3) 0.4426(3) 0.29701(14) 0.0270(5) Uani 1 1 d . . .
H29A H 0.8569 0.4925 0.2717 0.032 Uiso 1 1 calc R . .
B1 B 0.5866(3) 0.7658(3) 0.21609(15) 0.0230(6) Uani 1 1 d . . .
H1 H 0.5228 0.7529 0.1819 0.028 Uiso 1 1 calc R . .
Sb1 Sb 0.776489(19) 1.100867(19) 0.136334(10) 0.03410(6) Uani 1 1 d . . .
Cl3 Cl 0.72987(9) 1.32272(8) 0.15130(5) 0.0523(2) Uani 1 1 d . . .
Cl4 Cl 1.00599(8) 1.11403(9) 0.09177(5) 0.0559(2) Uani 1 1 d . . .
Cl5 Cl 0.69399(11) 1.15283(11) 0.01641(5) 0.0676(3) Uani 1 1 d . . .
C99 C 0.0783(9) 1.4367(8) 0.1029(4) 0.061(2) Uani 0.50 1 d P A 1
H99A H 0.0562 1.3448 0.1180 0.073 Uiso 0.50 1 calc PR A 1
H99B H 0.0177 1.4914 0.1338 0.073 Uiso 0.50 1 calc PR A 1
Cl6 Cl 0.0464(2) 1.5002(2) 0.01446(11) 0.0659(5) Uani 0.50 1 d P . 1
Cl7 Cl 0.2524(5) 1.4324(5) 0.1185(3) 0.1130(16) Uani 0.50 1 d P A 1
C99A C 0.2682(9) 1.5220(8) 0.0625(5) 0.068(2) Uani 0.50 1 d P B 2
H99C H 0.2628 1.6132 0.0704 0.082 Uiso 0.50 1 calc PR B 2
H99D H 0.2215 1.5297 0.0176 0.082 Uiso 0.50 1 calc PR B 2
Cl7A Cl 0.1841(4) 1.4275(4) 0.1366(2) 0.0781(10) Uani 0.50 1 d P B 2
Cl6A Cl 0.4422(2) 1.4516(3) 0.04929(15) 0.0816(7) Uani 0.50 1 d P . 2

loop_
_atom_site_aniso_label
_atom_site_aniso_U_11
_atom_site_aniso_U_22
_atom_site_aniso_U_33
_atom_site_aniso_U_23
_atom_site_aniso_U_13
_atom_site_aniso_U_12
Mo1 0.01785(10) 0.01587(10) 0.01774(10) -0.00296(7) -0.00420(7) -0.00298(7)
Cl1 0.0285(3) 0.0205(3) 0.0362(3) -0.0016(2) -0.0082(3) -0.0089(2)
Cl2 0.0269(3) 0.0321(3) 0.0223(3) -0.0099(2) -0.0026(2) -0.0025(2)
N1 0.0229(10) 0.0196(10) 0.0216(10) -0.0048(8) -0.0051(8) -0.0028(8)
N2 0.0202(10) 0.0213(10) 0.0236(10) -0.0027(8) -0.0081(8) -0.0033(8)
N3 0.0213(10) 0.0226(10) 0.0196(10) -0.0039(8) -0.0053(8) -0.0026(8)
N4 0.0267(11) 0.0240(10) 0.0187(10) -0.0037(8) -0.0073(8) -0.0039(8)
N5 0.0194(9) 0.0197(9) 0.0198(10) -0.0036(8) -0.0049(8) -0.0036(8)
N6 0.0205(10) 0.0190(9) 0.0231(10) -0.0061(8) -0.0061(8) -0.0043(8)
C1 0.0421(16) 0.0262(13) 0.0397(16) -0.0143(12) -0.0098(13) 0.0045(12)
C2 0.0253(12) 0.0193(12) 0.0311(14) -0.0040(10) -0.0031(10) -0.0001(10)
C3 0.0278(13) 0.0219(13) 0.0425(16) -0.0036(11) -0.0093(12) 0.0049(11)
C4 0.0267(13) 0.0268(13) 0.0370(15) -0.0008(11) -0.0118(11) 0.0002(11)
C5 0.0504(19) 0.0395(17) 0.062(2) -0.0035(15) -0.0392(17) 0.0014(15)
C6 0.0239(13) 0.0460(17) 0.0296(14) -0.0045(12) 0.0024(11) -0.0033(12)
C7 0.0264(13) 0.0290(13) 0.0221(12) -0.0027(10) -0.0003(10) -0.0011(10)
C8 0.0357(15) 0.0511(18) 0.0208(13) -0.0074(12) 0.0009(11) 0.0016(13)
C9 0.0385(15) 0.0383(15) 0.0217(13) -0.0077(11) -0.0062(11) -0.0006(12)
C10 0.053(2) 0.072(2) 0.0266(15) -0.0183(15) -0.0123(14) -0.0047(17)
C11 0.0380(15) 0.0278(13) 0.0241(13) 0.0022(10) -0.0075(11) -0.0078(11)
C12 0.0238(12) 0.0206(11) 0.0229(12) -0.0037(9) 0.0007(10) -0.0034(9)
C13 0.0258(13) 0.0215(12) 0.0336(14) -0.0053(10) 0.0019(11) -0.0077(10)
C14 0.0199(11) 0.0216(12) 0.0361(14) -0.0130(10) -0.0030(10) -0.0038(9)
C15 0.0272(13) 0.0307(14) 0.0454(17) -0.0145(12) -0.0069(12) -0.0079(11)
C16 0.0198(11) 0.0223(11) 0.0181(11) -0.0016(9) -0.0013(9) -0.0049(9)
C17 0.0197(11) 0.0226(11) 0.0164(11) -0.0021(9) -0.0026(9) -0.0035(9)
C18 0.0217(11) 0.0185(11) 0.0259(12) -0.0046(9) -0.0071(10) -0.0033(9)
C19 0.0224(12) 0.0386(15) 0.0358(15) -0.0168(12) -0.0014(11) -0.0054(11)
C20 0.0335(15) 0.0450(17) 0.0402(16) -0.0261(14) -0.0064(12) -0.0051(13)
C21 0.0291(14) 0.0306(14) 0.0402(16) -0.0091(12) -0.0117(12) -0.0101(11)
C22 0.0222(12) 0.0344(14) 0.0323(14) -0.0055(11) -0.0026(11) -0.0086(11)
C23 0.0247(12) 0.0319(13) 0.0217(12) -0.0107(10) -0.0035(10) -0.0044(10)
C24 0.0246(12) 0.0201(11) 0.0220(12) -0.0042(9) -0.0026(10) -0.0061(9)
C25 0.0272(13) 0.0283(13) 0.0264(13) -0.0066(10) -0.0059(10) -0.0025(10)
C26 0.0305(14) 0.0262(13) 0.0341(15) -0.0038(11) -0.0063(11) 0.0030(11)
C27 0.0424(16) 0.0201(12) 0.0404(16) -0.0076(11) -0.0014(13) -0.0013(11)
C28 0.0418(16) 0.0281(14) 0.0368(15) -0.0139(12) -0.0082(12) -0.0088(12)
C29 0.0278(13) 0.0254(12) 0.0293(13) -0.0070(10) -0.0086(11) -0.0030(10)
B1 0.0255(14) 0.0236(13) 0.0220(14) -0.0053(11) -0.0095(11) -0.0043(11)
Sb1 0.03287(11) 0.03683(11) 0.02777(10) 0.00367(8) -0.00716(8) -0.00495(8)
Cl3 0.0551(5) 0.0359(4) 0.0597(5) -0.0014(4) -0.0074(4) -0.0020(4)
Cl4 0.0378(4) 0.0620(5) 0.0489(5) 0.0166(4) 0.0043(4) -0.0038(4)
Cl5 0.0724(6) 0.0869(7) 0.0354(4) -0.0037(4) -0.0238(4) 0.0070(5)
C99 0.070(5) 0.049(4) 0.061(5) -0.007(4) -0.011(4) -0.007(4)
Cl6 0.0758(14) 0.0681(12) 0.0553(12) -0.0219(10) -0.0193(9) 0.0044(11)
Cl7 0.135(4) 0.120(3) 0.096(3) -0.009(3) -0.068(3) -0.033(3)
C99A 0.074(5) 0.055(5) 0.059(5) 0.004(4) -0.005(4) 0.009(4)
Cl7A 0.094(3) 0.0602(14) 0.0662(16) 0.0061(11) -0.0036(18) -0.0064(17)
Cl6A 0.0529(12) 0.1006(18) 0.0986(17) -0.0387(14) -0.0233(11) 0.0019(11)

loop_
_atom_type_symbol
_atom_type_description
_atom_type_scat_dispersion_real
_atom_type_scat_dispersion_imag
_atom_type_scat_source
C C 0.0033 0.0016 'International Tables Vol C Tables 4.2.6.8 and 6.1.1.4'
H H 0.0000 0.0000 'International Tables Vol C Tables 4.2.6.8 and 6.1.1.4'
B B 0.0013 0.0007 'International Tables Vol C Tables 4.2.6.8 and 6.1.1.4'
Cl Cl 0.1484 0.1585 'International Tables Vol C Tables 4.2.6.8 and 6.1.1.4'
Mo Mo -1.6832 0.6857 'International Tables Vol C Tables 4.2.6.8 and 6.1.1.4'
N N 0.0061 0.0033 'International Tables Vol C Tables 4.2.6.8 and 6.1.1.4'
Sb Sb -0.5866 1.5461 'International Tables Vol C Tables 4.2.6.8 and 6.1.1.4'

loop_
_geom_angle_atom_site_label_1
_geom_angle_atom_site_label_2
_geom_angle_atom_site_label_3
_geom_angle
_geom_angle_site_symmetry_1
_geom_angle_site_symmetry_3
_geom_angle_publ_flag
C16 Mo1 C17 37.21(9) . . ?
C16 Mo1 N5 84.90(8) . . ?
C17 Mo1 N5 116.41(8) . . ?
C16 Mo1 N3 83.24(8) . . ?
C17 Mo1 N3 104.58(8) . . ?
N5 Mo1 N3 85.44(7) . . ?
C16 Mo1 N1 161.63(8) . . ?
C17 Mo1 N1 160.39(8) . . ?
N5 Mo1 N1 81.77(7) . . ?
N3 Mo1 N1 83.15(7) . . ?
C16 Mo1 Cl2 108.16(7) . . ?
C17 Mo1 Cl2 89.18(7) . . ?
N5 Mo1 Cl2 87.88(6) . . ?
N3 Mo1 Cl2 166.24(5) . . ?
N1 Mo1 Cl2 83.99(5) . . ?
C16 Mo1 Cl1 109.18(7) . . ?
C17 Mo1 Cl1 80.43(7) . . ?
N5 Mo1 Cl1 162.68(5) . . ?
N3 Mo1 Cl1 86.28(5) . . ?
N1 Mo1 Cl1 82.16(5) . . ?
Cl2 Mo1 Cl1 96.82(2) . . ?
Mo1 Cl1 Sb1 97.60(2) . . ?
C2 N1 N2 106.73(19) . . ?
C2 N1 Mo1 134.19(16) . . ?
N2 N1 Mo1 118.36(14) . . ?
C4 N2 N1 109.7(2) . . ?
C4 N2 B1 130.6(2) . . ?
N1 N2 B1 119.67(18) . . ?
C7 N3 N4 106.36(19) . . ?
C7 N3 Mo1 133.34(16) . . ?
N4 N3 Mo1 120.30(14) . . ?
C9 N4 N3 109.7(2) . . ?
C9 N4 B1 130.6(2) . . ?
N3 N4 B1 119.59(19) . . ?
C12 N5 N6 106.95(19) . . ?
C12 N5 Mo1 133.51(16) . . ?
N6 N5 Mo1 119.38(14) . . ?
C14 N6 N5 109.06(19) . . ?
C14 N6 B1 129.7(2) . . ?
N5 N6 B1 121.25(18) . . ?
C2 C1 H1A 109.5 . . ?
C2 C1 H1B 109.5 . . ?
H1A C1 H1B 109.5 . . ?
C2 C1 H1C 109.5 . . ?
H1A C1 H1C 109.5 . . ?
H1B C1 H1C 109.5 . . ?
N1 C2 C3 108.9(2) . . ?
N1 C2 C1 124.9(2) . . ?
C3 C2 C1 126.2(2) . . ?
C4 C3 C2 107.4(2) . . ?
C4 C3 H3A 126.3 . . ?
C2 C3 H3A 126.3 . . ?
N2 C4 C3 107.3(2) . . ?
N2 C4 C5 123.4(3) . . ?
C3 C4 C5 129.3(2) . . ?
C4 C5 H5A 109.5 . . ?
C4 C5 H5B 109.5 . . ?
H5A C5 H5B 109.5 . . ?
C4 C5 H5C 109.5 . . ?
H5A C5 H5C 109.5 . . ?
H5B C5 H5C 109.5 . . ?
C7 C6 H6A 109.5 . . ?
C7 C6 H6B 109.5 . . ?
H6A C6 H6B 109.5 . . ?
C7 C6 H6C 109.5 . . ?
H6A C6 H6C 109.5 . . ?
H6B C6 H6C 109.5 . . ?
N3 C7 C8 109.5(2) . . ?
N3 C7 C6 123.6(2) . . ?
C8 C7 C6 126.8(2) . . ?
C9 C8 C7 106.4(2) . . ?
C9 C8 H8A 126.8 . . ?
C7 C8 H8A 126.8 . . ?
N4 C9 C8 107.9(2) . . ?
N4 C9 C10 122.9(3) . . ?
C8 C9 C10 129.2(3) . . ?
C9 C10 H10A 109.5 . . ?
C9 C10 H10B 109.5 . . ?
H10A C10 H10B 109.5 . . ?
C9 C10 H10C 109.5 . . ?
H10A C10 H10C 109.5 . . ?
H10B C10 H10C 109.5 . . ?
C12 C11 H11A 109.5 . . ?
C12 C11 H11B 109.5 . . ?
H11A C11 H11B 109.5 . . ?
C12 C11 H11C 109.5 . . ?
H11A C11 H11C 109.5 . . ?
H11B C11 H11C 109.5 . . ?
N5 C12 C13 109.2(2) . . ?
N5 C12 C11 123.2(2) . . ?
C13 C12 C11 127.6(2) . . ?
C14 C13 C12 106.9(2) . . ?
C14 C13 H13A 126.6 . . ?
C12 C13 H13A 126.6 . . ?
N6 C14 C13 108.0(2) . . ?
N6 C14 C15 122.5(2) . . ?
C13 C14 C15 129.5(2) . . ?
C14 C15 H15A 109.5 . . ?
C14 C15 H15B 109.5 . . ?
H15A C15 H15B 109.5 . . ?
C14 C15 H15C 109.5 . . ?
H15A C15 H15C 109.5 . . ?
H15B C15 H15C 109.5 . . ?
C17 C16 C24 143.5(2) . . ?
C17 C16 Mo1 71.46(14) . . ?
C24 C16 Mo1 145.05(17) . . ?
C16 C17 C18 146.4(2) . . ?
C16 C17 Mo1 71.34(14) . . ?
C18 C17 Mo1 141.85(18) . . ?
C19 C18 C23 119.0(2) . . ?
C19 C18 C17 121.3(2) . . ?
C23 C18 C17 119.7(2) . . ?
C18 C19 C20 120.3(2) . . ?
C18 C19 H19A 119.8 . . ?
C20 C19 H19A 119.8 . . ?
C21 C20 C19 120.2(3) . . ?
C21 C20 H20A 119.9 . . ?
C19 C20 H20A 119.9 . . ?
C22 C21 C20 120.0(2) . . ?
C22 C21 H21A 120.0 . . ?
C20 C21 H21A 120.0 . . ?
C21 C22 C23 119.9(2) . . ?
C21 C22 H22A 120.1 . . ?
C23 C22 H22A 120.1 . . ?
C22 C23 C18 120.5(2) . . ?
C22 C23 H23A 119.7 . . ?
C18 C23 H23A 119.7 . . ?
C29 C24 C25 119.1(2) . . ?
C29 C24 C16 122.2(2) . . ?
C25 C24 C16 118.7(2) . . ?
C26 C25 C24 120.4(2) . . ?
C26 C25 H25A 119.8 . . ?
C24 C25 H25A 119.8 . . ?
C27 C26 C25 119.8(2) . . ?
C27 C26 H26A 120.1 . . ?
C25 C26 H26A 120.1 . . ?
C26 C27 C28 120.2(2) . . ?
C26 C27 H27A 119.9 . . ?
C28 C27 H27A 119.9 . . ?
C27 C28 C29 120.8(2) . . ?
C27 C28 H28A 119.6 . . ?
C29 C28 H28A 119.6 . . ?
C28 C29 C24 119.7(2) . . ?
C28 C29 H29A 120.1 . . ?
C24 C29 H29A 120.1 . . ?
N2 B1 N4 107.7(2) . . ?
N2 B1 N6 110.2(2) . . ?
N4 B1 N6 109.15(19) . . ?
N2 B1 H1 109.9 . . ?
N4 B1 H1 109.9 . . ?
N6 B1 H1 109.9 . . ?
Cl4 Sb1 Cl3 93.68(3) . . ?
Cl4 Sb1 Cl5 94.10(4) . . ?
Cl3 Sb1 Cl5 95.38(4) . . ?
Cl4 Sb1 Cl1 83.70(3) . . ?
Cl3 Sb1 Cl1 90.84(3) . . ?
Cl5 Sb1 Cl1 173.53(3) . . ?
Cl6 C99 Cl7 112.3(5) . . ?
Cl6 C99 H99A 109.1 . . ?
Cl7 C99 H99A 109.1 . . ?
Cl6 C99 H99B 109.1 . . ?
Cl7 C99 H99B 109.1 . . ?
H99A C99 H99B 107.9 . . ?
Cl6 Cl6 C99 129.3(4) 2_585 . ?
Cl7A C99A Cl6A 112.1(4) . . ?
Cl7A C99A H99C 109.2 . . ?
Cl6A C99A H99C 109.2 . . ?
Cl7A C99A H99D 109.2 . . ?
Cl6A C99A H99D 109.2 . . ?
H99C C99A H99D 107.9 . . ?
C99A Cl6A Cl6A 116.5(3) . 2_685 ?

loop_
_geom_bond_atom_site_label_1
_geom_bond_atom_site_label_2
_geom_bond_distance
_geom_bond_site_symmetry_2
_geom_bond_publ_flag
Mo1 C16 2.038(2) . ?
Mo1 C17 2.039(2) . ?
Mo1 N5 2.1558(19) . ?
Mo1 N3 2.182(2) . ?
Mo1 N1 2.2684(19) . ?
Mo1 Cl2 2.3915(7) . ?
Mo1 Cl1 2.4497(7) . ?
Cl1 Sb1 3.1146(7) . ?
N1 C2 1.355(3) . ?
N1 N2 1.379(3) . ?
N2 C4 1.356(3) . ?
N2 B1 1.535(3) . ?
N3 C7 1.349(3) . ?
N3 N4 1.384(3) . ?
N4 C9 1.343(3) . ?
N4 B1 1.537(4) . ?
N5 C12 1.350(3) . ?
N5 N6 1.384(3) . ?
N6 C14 1.357(3) . ?
N6 B1 1.538(3) . ?
C1 C2 1.490(4) . ?
C1 H1A 0.9800 . ?
C1 H1B 0.9800 . ?
C1 H1C 0.9800 . ?
C2 C3 1.384(4) . ?
C3 C4 1.378(4) . ?
C3 H3A 0.9500 . ?
C4 C5 1.492(4) . ?
C5 H5A 0.9800 . ?
C5 H5B 0.9800 . ?
C5 H5C 0.9800 . ?
C6 C7 1.492(4) . ?
C6 H6A 0.9800 . ?
C6 H6B 0.9800 . ?
C6 H6C 0.9800 . ?
C7 C8 1.388(4) . ?
C8 C9 1.382(4) . ?
C8 H8A 0.9500 . ?
C9 C10 1.501(4) . ?
C10 H10A 0.9800 . ?
C10 H10B 0.9800 . ?
C10 H10C 0.9800 . ?
C11 C12 1.489(3) . ?
C11 H11A 0.9800 . ?
C11 H11B 0.9800 . ?
C11 H11C 0.9800 . ?
C12 C13 1.390(3) . ?
C13 C14 1.375(4) . ?
C13 H13A 0.9500 . ?
C14 C15 1.501(3) . ?
C15 H15A 0.9800 . ?
C15 H15B 0.9800 . ?
C15 H15C 0.9800 . ?
C16 C17 1.301(3) . ?
C16 C24 1.458(3) . ?
C17 C18 1.458(3) . ?
C18 C19 1.386(4) . ?
C18 C23 1.400(3) . ?
C19 C20 1.393(4) . ?
C19 H19A 0.9500 . ?
C20 C21 1.385(4) . ?
C20 H20A 0.9500 . ?
C21 C22 1.385(4) . ?
C21 H21A 0.9500 . ?
C22 C23 1.388(3) . ?
C22 H22A 0.9500 . ?
C23 H23A 0.9500 . ?
C24 C29 1.400(3) . ?
C24 C25 1.401(3) . ?
C25 C26 1.389(4) . ?
C25 H25A 0.9500 . ?
C26 C27 1.380(4) . ?
C26 H26A 0.9500 . ?
C27 C28 1.381(4) . ?
C27 H27A 0.9500 . ?
C28 C29 1.381(4) . ?
C28 H28A 0.9500 . ?
C29 H29A 0.9500 . ?
B1 H1 1.0000 . ?
Sb1 Cl4 2.3486(9) . ?
Sb1 Cl3 2.3578(9) . ?
Sb1 Cl5 2.3933(9) . ?
C99 Cl6 1.679(8) . ?
C99 Cl7 1.777(9) . ?
C99 H99A 0.9900 . ?
C99 H99B 0.9900 . ?
Cl6 Cl6 1.125(4) 2_585 ?
C99A Cl7A 1.725(9) . ?
C99A Cl6A 1.762(8) . ?
C99A H99C 0.9900 . ?
C99A H99D 0.9900 . ?
Cl6A Cl6A 2.189(6) 2_685 ?
